data_7107269
loop_
_publ_author_name
'Scott A. Sulway'
'Richard A. Layfield'
'Floriana Tuna'
'Wolfgang Wernsdorfer'
'Richard E. P. Winpenny'

_publ_section_title
;
 Single-molecule magnetism in cyclopentadienyl-dysprosium chlorides
;
_journal_name_full 'Chem. Commun.'
_journal_page_first 1508
_journal_paper_doi 10.1039/c1cc14643b
_journal_volume 48
_journal_year 2012
_chemical_formula_moiety 'C20 H20 Cl2 Dy2'
_chemical_formula_sum 'C20 H20 Cl2 Dy2'
_chemical_formula_weight 656.26
_chemical_name_systematic
;
?
;
_space_group_IT_number 14
_symmetry_cell_setting monoclinic
_symmetry_space_group_name_Hall '-P 2ybc'
_symmetry_space_group_name_H-M 'P 1 21/c 1'
_atom_sites_solution_hydrogens geom
_atom_sites_solution_primary direct
_atom_sites_solution_secondary difmap
_audit_creation_method SHELXL-97
_cell_angle_alpha 90.00
_cell_angle_beta 111.968(6)
_cell_angle_gamma 90.00
_cell_formula_units_Z 2
_cell_length_a 10.8935(6)
_cell_length_b 7.7893(3)
_cell_length_c 12.4090(7)
_cell_measurement_reflns_used 3736
_cell_measurement_temperature 100(2)
_cell_measurement_theta_max 28.4581
_cell_measurement_theta_min 3.1359
_cell_volume 976.49(10)
_computing_cell_refinement
;
CrysAlisPro, Oxford Diffraction Ltd.,Version 1.171.33.52
(release 06-11-2009 CrysAlis171 .NET)(compiled Nov 6 2009,16:24:50)
;
_computing_data_collection
;
CrysAlisPro, Oxford Diffraction Ltd.,
Version 1.171.33.52 (release 06-11-2009 CrysAlis171 .NET)
(compiled Nov 6 2009,16:24:50)
;
_computing_data_reduction
;
CrysAlisPro, Oxford Diffraction Ltd.,
Version 1.171.33.52 (release 06-11-2009 CrysAlis171 .NET)
(compiled Nov 6 2009,16:24:50)
;
_computing_structure_refinement 'SHELXL-97 (Sheldrick, 1997)'
_computing_structure_solution 'SHELXS-97 (Sheldrick, 1990)'
_diffrn_ambient_temperature 100(2)
_diffrn_measured_fraction_theta_full 0.992
_diffrn_measured_fraction_theta_max 0.992
_diffrn_measurement_device_type 'Xcalibur, Sapphire2, large Be window'
_diffrn_measurement_method '\w scans'
_diffrn_radiation_monochromator graphite
_diffrn_radiation_source 'fine-focus sealed tube'
_diffrn_radiation_type MoK\a
_diffrn_radiation_wavelength 0.71073
_diffrn_reflns_av_R_equivalents 0.0461
_diffrn_reflns_av_sigmaI/netI 0.0475
_diffrn_reflns_limit_h_max 14
_diffrn_reflns_limit_h_min -13
_diffrn_reflns_limit_k_max 10
_diffrn_reflns_limit_k_min -9
_diffrn_reflns_limit_l_max 14
_diffrn_reflns_limit_l_min -16
_diffrn_reflns_number 6469
_diffrn_reflns_theta_full 28.53
_diffrn_reflns_theta_max 28.53
_diffrn_reflns_theta_min 3.16
_diffrn_standards_interval_count 84
_diffrn_standards_interval_time 10
_diffrn_standards_number 6696
_exptl_absorpt_coefficient_mu 7.865
_exptl_absorpt_correction_T_max 1.00000
_exptl_absorpt_correction_T_min 0.47210
_exptl_absorpt_correction_type multi-scan
_exptl_absorpt_process_details '(North et al., 1968)'
_exptl_crystal_colour Yellow
_exptl_crystal_density_diffrn 2.232
_exptl_crystal_density_method 'not measured'
_exptl_crystal_description Cube
_exptl_crystal_F_000 612
_exptl_crystal_size_max 0.2
_exptl_crystal_size_mid 0.2
_exptl_crystal_size_min 0.2
_refine_diff_density_max 2.340
_refine_diff_density_min -2.520
_refine_diff_density_rms 0.256
_refine_ls_extinction_method none
_refine_ls_goodness_of_fit_ref 0.962
_refine_ls_hydrogen_treatment mixed
_refine_ls_matrix_type full
_refine_ls_number_parameters 149
_refine_ls_number_reflns 2218
_refine_ls_number_restraints 0
_refine_ls_restrained_S_all 0.962
_refine_ls_R_factor_all 0.0469
_refine_ls_R_factor_gt 0.0335
_refine_ls_shift/su_max 0.000
_refine_ls_shift/su_mean 0.000
_refine_ls_structure_factor_coef Fsqd
_refine_ls_weighting_details 'calc w=1/[\s^2^(Fo^2^)+(0.0509P)^2^+0.0000P] where P=(Fo^2^+2Fc^2^)/3'
_refine_ls_weighting_scheme calc
_refine_ls_wR_factor_gt 0.0771
_refine_ls_wR_factor_ref 0.0810
_reflns_number_gt 1795
_reflns_number_total 2485
_reflns_threshold_expression >2sigma(I)
_cod_data_source_file c1cc14643b.txt
_cod_data_source_block oral156
_cod_original_sg_symbol_H-M 'P 21/c'
_cod_database_code 7107269

loop_
_symmetry_equiv_pos_as_xyz
'x, y, z'
'-x, y+1/2, -z+1/2'
'-x, -y, -z'
'x, -y-1/2, z-1/2'

loop_
_atom_site_label
_atom_site_type_symbol
_atom_site_fract_x
_atom_site_fract_y
_atom_site_fract_z
_atom_site_U_iso_or_equiv
_atom_site_adp_type
_atom_site_occupancy
_atom_site_symmetry_multiplicity
_atom_site_calc_flag
Dy1 Dy 0.80251(3) 0.02288(3) 0.44280(2) 0.01552(11) Uani 1 1 d
Cl1 Cl 1.00637(14) 0.17323(18) 0.40793(13) 0.0209(3) Uani 1 1 d
C8 C 0.6237(7) 0.2121(9) 0.4806(6) 0.0253(14) Uani 1 1 d
C3 C 0.6613(6) -0.0310(8) 0.2235(6) 0.0214(13) Uani 1 1 d
C1 C 0.7584(7) -0.2673(8) 0.3265(6) 0.0243(14) Uani 1 1 d
C2 C 0.7681(7) -0.1459(9) 0.2485(6) 0.0242(15) Uani 1 1 d
C7 C 0.6699(7) 0.0984(9) 0.5736(6) 0.0238(14) Uani 1 1 d
C6 C 0.8021(8) 0.1404(9) 0.6419(6) 0.0281(15) Uani 1 1 d
C10 C 0.8382(7) 0.2790(8) 0.5897(6) 0.0293(16) Uani 1 1 d
C9 C 0.7293(7) 0.3255(8) 0.4908(6) 0.0277(16) Uani 1 1 d
C5 C 0.6436(7) -0.2322(8) 0.3491(6) 0.0228(14) Uani 1 1 d
C4 C 0.5806(6) -0.0881(8) 0.2824(6) 0.0222(13) Uani 1 1 d
H1 H 0.822(6) -0.362(8) 0.358(5) 0.011(15) Uiso 1 1 d
H7 H 0.626(7) 0.004(8) 0.575(6) 0.017(18) Uiso 1 1 d
H6 H 0.844(6) 0.096(8) 0.710(6) 0.016(17) Uiso 1 1 d
H8 H 0.534(6) 0.210(8) 0.423(5) 0.017(16) Uiso 1 1 d
H2 H 0.819(6) -0.132(8) 0.228(5) 0.010(18) Uiso 1 1 d
H9 H 0.738(9) 0.402(11) 0.440(7) 0.05(2) Uiso 1 1 d
H3 H 0.634(8) 0.049(9) 0.170(7) 0.03(2) Uiso 1 1 d
H4 H 0.513(7) -0.026(8) 0.278(6) 0.021(18) Uiso 1 1 d
H10 H 0.930(9) 0.350(11) 0.610(8) 0.07(3) Uiso 1 1 d
H5 H 0.618(8) -0.288(9) 0.394(7) 0.04(2) Uiso 1 1 d

loop_
_atom_site_aniso_label
_atom_site_aniso_U_11
_atom_site_aniso_U_22
_atom_site_aniso_U_33
_atom_site_aniso_U_23
_atom_site_aniso_U_13
_atom_site_aniso_U_12
Dy1 0.01114(16) 0.01741(16) 0.01860(17) -0.00035(10) 0.00626(12) -0.00043(10)
Cl1 0.0145(7) 0.0227(7) 0.0259(8) 0.0076(6) 0.0079(6) 0.0008(5)
C8 0.018(3) 0.033(4) 0.024(4) -0.001(3) 0.006(3) 0.012(3)
C3 0.018(3) 0.028(3) 0.016(3) -0.001(2) 0.003(3) -0.003(2)
C1 0.025(3) 0.016(3) 0.029(4) -0.006(2) 0.006(3) -0.001(2)
C2 0.020(4) 0.035(4) 0.024(4) -0.010(3) 0.015(3) -0.010(3)
C7 0.025(3) 0.027(4) 0.028(4) -0.007(3) 0.019(3) -0.002(3)
C6 0.034(4) 0.034(4) 0.018(3) -0.001(3) 0.012(3) 0.010(3)
C10 0.021(4) 0.029(3) 0.044(5) -0.022(3) 0.020(4) -0.009(3)
C9 0.042(4) 0.015(3) 0.038(4) 0.001(3) 0.029(4) 0.006(3)
C5 0.023(3) 0.024(3) 0.022(4) -0.005(2) 0.009(3) -0.011(3)
C4 0.017(3) 0.025(3) 0.024(3) -0.004(3) 0.006(3) -0.005(3)

loop_
_atom_type_symbol
_atom_type_description
_atom_type_scat_dispersion_real
_atom_type_scat_dispersion_imag
_atom_type_scat_source
C C 0.0033 0.0016 'International Tables Vol C Tables 4.2.6.8 and 6.1.1.4'
H H 0.0000 0.0000 'International Tables Vol C Tables 4.2.6.8 and 6.1.1.4'
Cl Cl 0.1484 0.1585 'International Tables Vol C Tables 4.2.6.8 and 6.1.1.4'
Dy Dy -0.1892 4.4098 'International Tables Vol C Tables 4.2.6.8 and 6.1.1.4'

loop_
_geom_angle_atom_site_label_1
_geom_angle_atom_site_label_2
_geom_angle_atom_site_label_3
_geom_angle
_geom_angle_site_symmetry_3
C5 Dy1 C3 51.6(2) .
C5 Dy1 C7 91.1(2) .
C3 Dy1 C7 115.9(2) .
C5 Dy1 C8 95.4(2) .
C3 Dy1 C8 95.1(2) .
C7 Dy1 C8 30.8(2) .
C5 Dy1 C9 125.3(2) .
C3 Dy1 C9 105.7(2) .
C7 Dy1 C9 51.1(2) .
C8 Dy1 C9 31.4(2) .
C5 Dy1 C1 31.2(2) .
C3 Dy1 C1 51.2(2) .
C7 Dy1 C1 120.3(2) .
C8 Dy1 C1 125.9(2) .
C9 Dy1 C1 152.6(2) .
C5 Dy1 C10 142.0(2) .
C3 Dy1 C10 136.1(2) .
C7 Dy1 C10 51.0(2) .
C8 Dy1 C10 51.4(2) .
C9 Dy1 C10 30.8(2) .
C1 Dy1 C10 169.1(2) .
C5 Dy1 C6 116.7(2) .
C3 Dy1 C6 145.7(2) .
C7 Dy1 C6 31.1(2) .
C8 Dy1 C6 51.3(2) .
C9 Dy1 C6 50.9(2) .
C1 Dy1 C6 138.5(2) .
C10 Dy1 C6 30.6(2) .
C5 Dy1 C4 31.2(2) .
C3 Dy1 C4 31.2(2) .
C7 Dy1 C4 88.8(2) .
C8 Dy1 C4 77.7(2) .
C9 Dy1 C4 101.2(2) .
C1 Dy1 C4 51.4(2) .
C10 Dy1 C4 128.9(2) .
C6 Dy1 C4 119.9(2) .
C5 Dy1 C2 51.0(2) .
C3 Dy1 C2 31.0(2) .
C7 Dy1 C2 139.0(2) .
C8 Dy1 C2 125.5(2) .
C9 Dy1 C2 134.5(2) .
C1 Dy1 C2 30.5(2) .
C10 Dy1 C2 160.3(2) .
C6 Dy1 C2 167.6(2) .
C4 Dy1 C2 51.1(2) .
C5 Dy1 Cl1 135.41(16) .
C3 Dy1 Cl1 95.87(15) .
C7 Dy1 Cl1 133.23(15) .
C8 Dy1 Cl1 119.89(17) .
C9 Dy1 Cl1 89.12(16) .
C1 Dy1 Cl1 106.22(16) .
C10 Dy1 Cl1 82.20(15) .
C6 Dy1 Cl1 106.92(18) .
C4 Dy1 Cl1 126.97(15) .
C2 Dy1 Cl1 85.06(15) .
C5 Dy1 Cl1 95.06(15) 3_756
C3 Dy1 Cl1 129.05(15) 3_756
C7 Dy1 Cl1 99.54(16) 3_756
C8 Dy1 Cl1 129.25(16) 3_756
C9 Dy1 Cl1 125.22(17) 3_756
C1 Dy1 Cl1 79.91(16) 3_756
C10 Dy1 Cl1 94.47(17) 3_756
C6 Dy1 Cl1 79.86(16) 3_756
C4 Dy1 Cl1 126.11(15) 3_756
C2 Dy1 Cl1 98.91(17) 3_756
Cl1 Dy1 Cl1 83.38(5) 3_756
Dy1 Cl1 Dy1 96.62(5) 3_756
C7 C8 C9 107.0(6) .
C7 C8 Dy1 74.2(4) .
C9 C8 Dy1 74.6(4) .
C7 C8 H8 123(4) .
C9 C8 H8 130(4) .
Dy1 C8 H8 118(4) .
C2 C3 C4 108.0(6) .
C2 C3 Dy1 75.9(4) .
C4 C3 Dy1 75.5(4) .
C2 C3 H3 130(5) .
C4 C3 H3 121(5) .
Dy1 C3 H3 125(5) .
C2 C1 C5 108.2(6) .
C2 C1 Dy1 75.5(4) .
C5 C1 Dy1 73.6(4) .
C2 C1 H1 124(4) .
C5 C1 H1 128(4) .
Dy1 C1 H1 118(3) .
C1 C2 C3 108.4(6) .
C1 C2 Dy1 74.0(4) .
C3 C2 Dy1 73.1(4) .
C1 C2 H2 130(5) .
C3 C2 H2 121(5) .
Dy1 C2 H2 113(5) .
C8 C7 C6 108.8(6) .
C8 C7 Dy1 74.9(4) .
C6 C7 Dy1 75.4(4) .
C8 C7 H7 121(5) .
C6 C7 H7 128(5) .
Dy1 C7 H7 105(5) .
C10 C6 C7 107.7(6) .
C10 C6 Dy1 74.5(4) .
C7 C6 Dy1 73.5(4) .
C10 C6 H6 129(4) .
C7 C6 H6 123(4) .
Dy1 C6 H6 126(4) .
C6 C10 C9 108.4(6) .
C6 C10 Dy1 74.9(4) .
C9 C10 Dy1 74.4(4) .
C6 C10 H10 133(5) .
C9 C10 H10 118(5) .
Dy1 C10 H10 115(5) .
C10 C9 C8 108.1(6) .
C10 C9 Dy1 74.8(4) .
C8 C9 Dy1 74.1(3) .
C10 C9 H9 121(6) .
C8 C9 H9 130(6) .
Dy1 C9 H9 108(6) .
C1 C5 C4 108.1(6) .
C1 C5 Dy1 75.3(4) .
C4 C5 Dy1 75.6(4) .
C1 C5 H5 125(6) .
C4 C5 H5 127(6) .
Dy1 C5 H5 116(5) .
C3 C4 C5 107.1(6) .
C3 C4 Dy1 73.4(4) .
C5 C4 Dy1 73.2(4) .
C3 C4 H4 118(5) .
C5 C4 H4 134(5) .
Dy1 C4 H4 113(5) .

loop_
_geom_bond_atom_site_label_1
_geom_bond_atom_site_label_2
_geom_bond_distance
_geom_bond_site_symmetry_2
Dy1 C5 2.606(6) .
Dy1 C3 2.611(6) .
Dy1 C7 2.612(6) .
Dy1 C8 2.620(6) .
Dy1 C9 2.627(6) .
Dy1 C1 2.627(6) .
Dy1 C10 2.632(6) .
Dy1 C6 2.636(7) .
Dy1 C4 2.637(6) .
Dy1 C2 2.647(7) .
Dy1 Cl1 2.6850(15) .
Dy1 Cl1 2.6859(14) 3_756
Cl1 Dy1 2.6859(14) 3_756
C8 C7 1.391(9) .
C8 C9 1.418(10) .
C8 H8 0.97(6) .
C3 C2 1.407(9) .
C3 C4 1.410(9) .
C3 H3 0.87(8) .
C1 C2 1.385(10) .
C1 C5 1.407(10) .
C1 H1 0.99(6) .
C2 H2 0.70(6) .
C7 C6 1.409(10) .
C7 H7 0.88(6) .
C6 C10 1.389(10) .
C6 H6 0.87(6) .
C10 C9 1.398(10) .
C10 H10 1.09(9) .
C9 H9 0.90(9) .
C5 C4 1.411(9) .
C5 H5 0.83(8) .
C4 H4 0.87(7) .
